data_2007880
loop_
_publ_author_name
'James, Michael'
'Kawaguchi, Hiroyuki'
'Tatsumi, Kazuyuki'
'Hambley, Trevor W.'

_publ_section_title
;
 Bis[bis(ethylenediamine-<i>N</i>,<i>N</i>')(\m~<i>N~,{\?it
 S</i>}-thiocyanato)nickel(II)] Bis(hexafluorophosphate)
;
_journal_issue 12
_journal_name_full 'Acta Crystallographica Section C'
_journal_page_first 1809
_journal_page_last 1811
_journal_paper_doi 10.1107/S0108270198008841
_journal_volume 54
_journal_year 1998
_chemical_formula_iupac '[Ni2 (N C S)2 (C2 H8 N2)4] (P F6)2'
_chemical_formula_moiety 'C10 H32 N10 Ni2 S2 2+, 2(P F6 1-)'
_chemical_formula_sum 'C10 H32 F12 N10 Ni2 P2 S2'
_chemical_formula_weight 763.87
_space_group_IT_number 15
_symmetry_cell_setting monoclinic
_symmetry_space_group_name_Hall '-C 2yc'
_symmetry_space_group_name_H-M 'C 1 2/c 1'
_cell_angle_alpha 90
_cell_angle_beta 124.72(2)
_cell_angle_gamma 90
_cell_formula_units_Z 4
_cell_length_a 15.865(3)
_cell_length_b 16.781(3)
_cell_length_c 12.691(3)
_cell_measurement_reflns_used 25
_cell_measurement_temperature 273.2
_cell_measurement_theta_max 15.0
_cell_measurement_theta_min 10.0
_cell_volume 2777.1(12)
_computing_cell_refinement 'CAD-4 Software'
_computing_data_collection 'CAD-4 Software (Enraf-Nonius, 1994)'
_computing_data_reduction 'TEXSAN (Molecular Structure Corporation, 1997)'
_computing_publication_material TEXSAN
_computing_structure_refinement TEXSAN
_computing_structure_solution 'SIR92 (Altomare et. al. 1993)'
_diffrn_ambient_temperature 273.2
_diffrn_measurement_device_type 'Enraf-Nonius CAD4 four-circle'
_diffrn_measurement_method \w-2\q
_diffrn_radiation_monochromator graphite
_diffrn_radiation_source 'X-ray tube'
_diffrn_radiation_type 'Mo K\a'
_diffrn_radiation_wavelength 0.7107
_diffrn_reflns_av_R_equivalents 0.036
_diffrn_reflns_limit_h_max 17
_diffrn_reflns_limit_h_min -20
_diffrn_reflns_limit_k_max 21
_diffrn_reflns_limit_k_min -1
_diffrn_reflns_limit_l_max 16
_diffrn_reflns_limit_l_min -1
_diffrn_reflns_number 3981
_diffrn_reflns_reduction_process 'Lp corrections applied'
_diffrn_reflns_theta_max 27.47
_diffrn_reflns_theta_min 1.95
_diffrn_standards_decay_% 2.4
_diffrn_standards_interval_count 50
_diffrn_standards_number 3
_exptl_absorpt_coefficient_mu 1.73
_exptl_absorpt_correction_T_max 0.80
_exptl_absorpt_correction_T_min 0.74
_exptl_absorpt_correction_type
;
analytical (de Meulenaer & Tompa, 1965)
;
_exptl_crystal_colour purple
_exptl_crystal_density_diffrn 1.827
_exptl_crystal_density_meas ?
_exptl_crystal_description plate
_exptl_crystal_F_000 1552.00
_exptl_crystal_size_max 0.35
_exptl_crystal_size_mid 0.155
_exptl_crystal_size_min 0.125
_refine_diff_density_max 0.45
_refine_diff_density_min -0.40
_refine_ls_extinction_method none
_refine_ls_goodness_of_fit_all 1.49
_refine_ls_goodness_of_fit_ref 1.49
_refine_ls_hydrogen_treatment refall
_refine_ls_matrix_type full
_refine_ls_number_constraints 0
_refine_ls_number_parameters 238
_refine_ls_number_reflns 2615
_refine_ls_number_restraints 0
_refine_ls_R_factor_all 0.034
_refine_ls_R_factor_gt 0.034
_refine_ls_shift/su_max 0.005
_refine_ls_shift/su_mean 0.0013
_refine_ls_structure_factor_coef F
_refine_ls_weighting_details 'w = 1/[\s^2^(Fo) + 0.0003|Fo|^2^]'
_refine_ls_weighting_scheme sigma
_refine_ls_wR_factor_all 0.047
_refine_ls_wR_factor_ref 0.047
_reflns_number_gt 2615
_reflns_number_total 3483
_reflns_threshold_expression I>2.50\s(I)
_cod_data_source_file bk1401.cif
_cod_data_source_block nienncspf
_cod_depositor_comments
;
The following automatic conversions were performed:

'_exptl_crystal_density_meas' value 'not measured' was changed to '?'
- the value is perceived as not measured.

Automatic conversion script
Id: cif_fix_values 3008 2015-01-20 13:52:24Z robertas 
;
_cod_original_cell_volume 2777.0(10)
_cod_original_sg_symbol_H-M 'C 2/c'
_cod_original_formula_sum 'C10 H32 F12 N10 Ni2 P2 S2 '
_cod_database_code 2007880

loop_
_symmetry_equiv_pos_as_xyz
x,y,z
-x,y,1/2-z
-x,-y,-z
x,-y,1/2+z
1/2+x,1/2+y,z
1/2-x,1/2+y,1/2-z
1/2-x,1/2-y,-z
1/2+x,1/2-y,1/2+z

loop_
_atom_site_label
_atom_site_fract_x
_atom_site_fract_y
_atom_site_fract_z
_atom_site_U_iso_or_equiv
_atom_site_adp_type
_atom_site_calc_flag
_atom_site_calc_attached_atom
_atom_site_refinement_flags
_atom_site_occupancy
Ni1 0.80354(2) 0.17584(2) 0.23253(3) 0.03089(7) Uani d ? . 1.000
S1 0.86936(5) 0.12724(4) 0.09688(6) 0.0423(2) Uani d ? . 1.000
P1 1.0000 0.13401(6) 0.7500 0.0400(2) Uani d ? ST 1.000
P2 0.5000 0.00078(8) 0.2500 0.0541(3) Uani d ? ST 1.000
F1 1.0000 0.2263(2) 0.7500 0.135(2) Uani d ? ST 1.000
F2 1.0000 0.0412(2) 0.7500 0.1100(10) Uani d ? ST 1.000
F3 1.1098(2) 0.1333(2) 0.8799(2) 0.1019(9) Uani d ? . 1.000
F4 1.0477(2) 0.1339(2) 0.6703(2) 0.0922(8) Uani d ? . 1.000
F5 0.5856(2) 0.0659(2) 0.3016(3) 0.1210(10) Uani d ? . 1.000
F6 0.4144(2) -0.0651(2) 0.1956(3) 0.1280(10) Uani d ? . 1.000
F7 0.4928(2) 0.0004(3) 0.1224(3) 0.1350(10) Uani d ? . 1.000
N1 0.7100(2) 0.25920(10) 0.0965(2) 0.0461(6) Uani d ? . 1.000
N2 0.6910(2) 0.0883(2) 0.1453(2) 0.0456(6) Uani d ? . 1.000
N3 0.8913(2) 0.08230(10) 0.3605(2) 0.0405(5) Uani d ? . 1.000
N4 0.9201(2) 0.26080(10) 0.3243(2) 0.0426(6) Uani d ? . 1.000
N5 0.7662(2) 0.2222(2) 0.3561(2) 0.0418(6) Uani d ? . 1.000
C1 0.6779(2) 0.30630(10) 0.0168(2) 0.0305(5) Uani d ? . 1.000
C2 0.7386(3) 0.0100(2) 0.1980(4) 0.0564(8) Uani d ? . 1.000
C3 0.8178(2) 0.0189(2) 0.3396(3) 0.0550(8) Uani d ? . 1.000
C4 0.9242(3) 0.2936(2) 0.4346(3) 0.0550(8) Uani d ? . 1.000
C5 0.8170(3) 0.2995(2) 0.4017(3) 0.0539(8) Uani d ? . 1.000
H1 0.934(2) 0.065(2) 0.349(3) 0.048(9) Uiso d ? . 1.000
H2 0.925(2) 0.094(2) 0.433(3) 0.060(10) Uiso d ? . 1.000
H3 0.784(2) 0.037(2) 0.383(3) 0.037(7) Uiso d ? . 1.000
H4 0.861(2) -0.029(2) 0.381(3) 0.060(10) Uiso d ? . 1.000
H5 0.684(3) -0.028(2) 0.174(3) 0.070(10) Uiso d ? . 1.000
H6 0.773(2) -0.005(2) 0.158(3) 0.053(9) Uiso d ? . 1.000
H7 0.639(2) 0.097(2) 0.160(3) 0.060(10) Uiso d ? . 1.000
H8 0.656(2) 0.087(2) 0.060(3) 0.070(10) Uiso d ? . 1.000
H9 0.983(2) 0.244(2) 0.352(3) 0.060(10) Uiso d ? . 1.000
H10 0.910(2) 0.297(2) 0.272(3) 0.048(9) Uiso d ? . 1.000
H11 0.964(3) 0.258(2) 0.506(4) 0.070(10) Uiso d ? . 1.000
H12 0.955(3) 0.339(2) 0.454(3) 0.060(10) Uiso d ? . 1.000
H13 0.817(3) 0.317(2) 0.485(4) 0.070(10) Uiso d ? . 1.000
H14 0.784(2) 0.333(2) 0.343(3) 0.048(9) Uiso d ? . 1.000
H15 0.704(2) 0.225(2) 0.323(3) 0.052(9) Uiso d ? . 1.000
H16 0.778(2) 0.191(2) 0.421(3) 0.060(10) Uiso d ? . 1.000

loop_
_atom_site_aniso_label
_atom_site_aniso_U_11
_atom_site_aniso_U_22
_atom_site_aniso_U_33
_atom_site_aniso_U_12
_atom_site_aniso_U_13
_atom_site_aniso_U_23
Ni1 0.03480(10) 0.0309(2) 0.03110(10) 0.00670(10) 0.02120(10) 0.00870(10)
S1 0.0518(3) 0.0454(4) 0.0372(3) 0.0211(3) 0.0298(2) 0.0159(3)
P1 0.0446(5) 0.0420(5) 0.0313(4) 0.0000 0.0204(3) 0.0000
P2 0.0492(5) 0.0667(8) 0.0531(6) 0.0000 0.0331(4) 0.0000
F1 0.245(4) 0.040(2) 0.162(3) 0.0000 0.141(3) 0.0000
F2 0.145(3) 0.046(2) 0.111(3) 0.0000 0.057(2) 0.0000
F3 0.0560(10) 0.172(3) 0.0490(10) -0.0230(10) 0.0130(10) -0.012(2)
F4 0.0870(10) 0.143(2) 0.0710(10) 0.0130(10) 0.0596(8) 0.0020(10)
F5 0.0930(10) 0.121(2) 0.168(2) -0.0440(10) 0.0850(10) -0.059(2)
F6 0.104(2) 0.117(2) 0.151(3) -0.045(2) 0.065(2) -0.010(2)
F7 0.114(2) 0.235(4) 0.0740(10) -0.032(2) 0.0640(10) -0.022(2)
N1 0.0550(10) 0.0510(10) 0.0450(10) 0.0220(10) 0.0357(8) 0.0180(10)
N2 0.0390(10) 0.0460(10) 0.0480(10) -0.0030(10) 0.0228(9) -0.0020(10)
N3 0.0430(10) 0.0450(10) 0.0380(10) 0.0140(10) 0.0255(8) 0.0150(10)
N4 0.0450(10) 0.0390(10) 0.0510(10) 0.0015(9) 0.0317(8) 0.0070(10)
N5 0.0470(10) 0.0460(10) 0.0440(10) 0.0080(10) 0.0327(8) 0.0100(10)
C1 0.0295(9) 0.0360(10) 0.0290(10) 0.0050(9) 0.0185(7) 0.0004(9)
C2 0.064(2) 0.0350(10) 0.082(2) -0.0070(10) 0.0490(10) -0.0030(10)
C3 0.070(2) 0.0390(10) 0.076(2) 0.0150(10) 0.0530(10) 0.0240(10)
C4 0.057(2) 0.052(2) 0.053(2) -0.0110(10) 0.0300(10) -0.011(2)
C5 0.070(2) 0.046(2) 0.061(2) 0.0060(10) 0.0460(10) -0.0020(10)

loop_
_atom_type_symbol
_atom_type_scat_dispersion_real
_atom_type_scat_dispersion_imag
_atom_type_scat_source
Ni 0.285 1.113
;International Tables for Crystallography
(1992, Vol. C, Tables 4.2.6.8 and 6.1.1.1)
;
C 0.002 0.002
;International Tables for Crystallography
(1992, Vol. C, Tables 4.2.6.8 and 6.1.1.1)
;
N 0.004 0.003
;International Tables for Crystallography
(1992, Vol. C, Tables 4.2.6.8 and 6.1.1.1)
;
S 0.110 0.124
;International Tables for Crystallography
(1992, Vol. C, Tables 4.2.6.8 and 6.1.1.1)
;
H 0.000 0.000
;International Tables for Crystallography
(1992, Vol. C, Table 6.1.1.2)
;
P 0.090 0.095
;International Tables for Crystallography
(1992, Vol. C, Tables 4.2.6.8 and 6.1.1.1)
;
F 0.014 0.010
;International Tables for Crystallography
(1992, Vol. C, Tables 4.2.6.8 and 6.1.1.1)
;

loop_
_geom_angle_atom_site_label_1
_geom_angle_atom_site_label_2
_geom_angle_atom_site_label_3
_geom_angle_site_symmetry_1
_geom_angle_site_symmetry_3
_geom_angle
_geom_angle_publ_flag
S1 Ni1 N1 . . 91.56(7) yes
S1 Ni1 N2 . . 88.44(8) yes
S1 Ni1 N3 . . 86.50(7) yes
S1 Ni1 N4 . . 91.23(7) yes
S1 Ni1 N5 . . 173.47(7) yes
N1 Ni1 N2 . . 92.50(10) yes
N1 Ni1 N3 . . 174.90(10) yes
N1 Ni1 N4 . . 89.40(10) yes
N1 Ni1 N5 . . 89.97(9) yes
N2 Ni1 N3 . . 82.80(10) yes
N2 Ni1 N4 . . 178.06(9) yes
N2 Ni1 N5 . . 97.80(10) yes
N3 Ni1 N4 . . 95.29(9) yes
N3 Ni1 N5 . . 92.50(10) yes
N4 Ni1 N5 . . 82.40(10) yes
Ni1 S1 C1 . 7_655 102.43(9) yes
F1 P1 F2 . . 180.00(10) no
F1 P1 F3 . . 90.40(10) no
F1 P1 F3 . 2_756 90.40(10) no
F1 P1 F4 . . 90.10(10) no
F1 P1 F4 . 2_756 90.10(10) no
F2 P1 F3 . . 89.60(10) no
F2 P1 F3 . 2_756 89.60(10) no
F2 P1 F4 . . 89.90(10) no
F2 P1 F4 . 2_756 89.90(10) no
F3 P1 F3 . 2_756 179.2(3) no
F3 P1 F4 . . 91.30(10) no
F3 P1 F4 . 2_756 88.70(10) no
F3 P1 F4 2_756 . 88.70(10) no
F3 P1 F4 2_756 2_756 91.30(10) no
F4 P1 F4 . 2_756 179.9(2) no
F5 P2 F5 . 2_655 91.5(2) no
F5 P2 F6 . . 178.7(2) no
F5 P2 F6 . 2_655 88.9(2) no
F5 P2 F7 . . 88.3(2) no
F5 P2 F7 . 2_655 92.0(2) no
F5 P2 F6 2_655 . 88.9(2) no
F5 P2 F6 2_655 2_655 178.7(2) no
F5 P2 F7 2_655 . 92.0(2) no
F5 P2 F7 2_655 2_655 88.3(2) no
F6 P2 F6 . 2_655 90.8(3) no
F6 P2 F7 . . 90.4(2) no
F6 P2 F7 . 2_655 89.3(2) no
F6 P2 F7 2_655 . 89.3(2) no
F6 P2 F7 2_655 2_655 90.4(2) no
F7 P2 F7 . 2_655 179.6(3) no
Ni1 N1 C1 . . 162.5(2) yes
Ni1 N2 C2 . . 109.0(2) yes
Ni1 N2 H7 . . 111(2) no
Ni1 N2 H8 . . 114(2) no
C2 N2 H7 . . 109(2) no
C2 N2 H8 . . 110(2) no
H7 N2 H8 . . 103(3) no
Ni1 N3 C3 . . 106.7(2) yes
Ni1 N3 H1 . . 112(2) no
Ni1 N3 H2 . . 115(3) no
C3 N3 H1 . . 111(2) no
C3 N3 H2 . . 110(3) no
H1 N3 H2 . . 102(3) no
Ni1 N4 C4 . . 109.4(2) yes
Ni1 N4 H9 . . 116(2) no
Ni1 N4 H10 . . 110(2) no
C4 N4 H9 . . 108(2) no
C4 N4 H10 . . 111(2) no
H9 N4 H10 . . 102(3) no
Ni1 N5 C5 . . 107.2(2) yes
Ni1 N5 H15 . . 114(2) no
Ni1 N5 H16 . . 118(2) no
C5 N5 H15 . . 112(2) no
C5 N5 H16 . . 112(2) no
H15 N5 H16 . . 94(3) no
S1 C1 N1 7_655 . 179.1(2) yes
N2 C2 C3 . . 108.5(3) yes
N2 C2 H5 . . 108(2) no
N2 C2 H6 . . 107(2) no
C3 C2 H5 . . 115(2) no
C3 C2 H6 . . 109(2) no
H5 C2 H6 . . 110(3) no
N3 C3 C2 . . 108.7(3) yes
N3 C3 H3 . . 107(2) no
N3 C3 H4 . . 105(2) no
C2 C3 H3 . . 110.0(10) no
C2 C3 H4 . . 114(2) no
H3 C3 H4 . . 111(3) no
N4 C4 C5 . . 109.3(3) yes
N4 C4 H11 . . 108(2) no
N4 C4 H12 . . 108(3) no
C5 C4 H11 . . 109(2) no
C5 C4 H12 . . 113(2) no
H11 C4 H12 . . 109(3) no
N5 C5 C4 . . 109.4(3) yes
N5 C5 H13 . . 109(2) no
N5 C5 H14 . . 108(2) no
C4 C5 H13 . . 111(2) no
C4 C5 H14 . . 109(2) no
H13 C5 H14 . . 110(3) no

loop_
_geom_bond_atom_site_label_1
_geom_bond_atom_site_label_2
_geom_bond_site_symmetry_1
_geom_bond_site_symmetry_2
_geom_bond_distance
_geom_bond_publ_flag
Ni1 S1 . . 2.6014(8) yes
Ni1 N1 . . 2.055(2) yes
Ni1 N2 . . 2.078(2) yes
Ni1 N3 . . 2.113(2) yes
Ni1 N4 . . 2.087(2) yes
Ni1 N5 . . 2.115(2) yes
S1 C1 . 7_655 1.630(2) yes
P1 F1 . . 1.549(4) no
P1 F2 . . 1.557(3) no
P1 F3 . . 1.575(2) no
P1 F3 . 2_756 1.575(2) no
P1 F4 . . 1.571(2) no
P1 F4 . 2_756 1.571(2) no
P2 F5 . . 1.566(3) no
P2 F5 . 2_655 1.566(3) no
P2 F6 . . 1.573(3) no
P2 F6 . 2_655 1.573(3) no
P2 F7 . . 1.558(3) no
P2 F7 . 2_655 1.558(3) no
N1 C1 . . 1.148(3) yes
N2 C2 . . 1.473(4) yes
N2 H7 . . 0.95(3) no
N2 H8 . . 0.90(4) no
N3 C3 . . 1.486(4) yes
N3 H1 . . 0.83(3) no
N3 H2 . . 0.78(3) no
N4 C4 . . 1.471(4) yes
N4 H9 . . 0.89(3) no
N4 H10 . . 0.85(3) no
N5 C5 . . 1.462(4) yes
N5 H15 . . 0.82(3) no
N5 H16 . . 0.90(3) no
C2 C3 . . 1.503(5) yes
C2 H5 . . 0.98(4) no
C2 H6 . . 0.97(3) no
C3 H3 . . 1.02(3) no
C3 H4 . . 0.99(3) no
C4 C5 . . 1.506(5) yes
C4 H11 . . 0.97(4) no
C4 H12 . . 0.87(3) no
C5 H13 . . 1.10(4) no
C5 H14 . . 0.83(3) no

loop_
_geom_contact_atom_site_label_1
_geom_contact_atom_site_label_2
_geom_contact_distance
_geom_contact_site_symmetry_2
_geom_contact_publ_flag
S1 F2 3.387(3) 3_756 no
S1 N3 3.598(2) 2_755 no
F2 N3 3.463(3) 3_756 no
F2 N3 3.463(3) 4 no
F3 N5 3.132(3) 2_756 no
F3 C5 3.334(4) 8 no
F3 N3 3.413(4) 2_756 no
F4 N3 3.355(3) . no
F4 C3 3.385(4) 3_756 no
F5 N2 3.265(4) . no
F5 C2 3.485(5) . no
F5 C3 3.521(4) . no
F6 N4 3.324(4) 5_445 no
F7 F7 3.242(6) 3_655 no
F7 N2 3.313(4) 3_655 no
F7 N2 3.332(4) . no
F7 C2 3.448(5) . no
N4 C1 3.547(3) 8 no

loop_
_geom_hbond_atom_site_label_D
_geom_hbond_atom_site_label_H
_geom_hbond_atom_site_label_A
_geom_hbond_site_symmetry_A
_geom_hbond_distance_DA
_geom_hbond_publ_flag
N2 H7 F5 . 2.45(4) y
N2 H7 F7 . 2.65(3) y
N2 H8 F6 3_655 2.79(4) y
N2 H8 F7 3_655 2.62(3) y
N3 H1 F2 4_555 2.70(3) y
N3 H2 F3 2_756 2.81(4) y
N3 H2 F4 . 2.58(3) y
N4 H10 F6 5_445 2.52(3) y
N5 H15 F1 8_454 2.93(3) y
N5 H16 F3 2_756 2.32(3) y
' ' H1 S1 2_755 2.97(3) y
' ' H9 S1 2_755 2.83(3) y
